data_4516471
loop_
_publ_author_name
'Blanchard, Florent'
'Ellart, Marine'
'Rivenet, Murielle'
'Vigier, Nicolas'
'Hablot, Isabelle'
'Morel, Bertrand'
'Grandjean, St\'ephane'
'Abraham, Francis'

_publ_section_title
;
 Role of Ammonium Ions in the Formation of Ammonium Uranyl Peroxides and
 Uranyl Peroxo-oxalates
;
_journal_issue 1
_journal_name_full 'Crystal Growth &amp; Design'
_journal_page_first 200
_journal_paper_doi 10.1021/acs.cgd.5b01090
_journal_volume 16
_journal_year 2015
_chemical_formula_moiety 'C8 O22 U2, 6(N), 2(O)'
_chemical_formula_sum 'C8 N6 O24 U2'
_chemical_formula_weight 1040.20
_space_group_crystal_system triclinic
_space_group_IT_number 2
_space_group_name_Hall '-P 1'
_space_group_name_H-M_alt 'P -1'
_audit_creation_date 2015-06-16
_audit_creation_method
;
Olex2 1.2
(compiled 2015.01.26 svn.r3150 for OlexSys, GUI svn.r4998)
;
_cell_angle_alpha 109.825(7)
_cell_angle_beta 105.333(7)
_cell_angle_gamma 102.263(7)
_cell_formula_units_Z 2
_cell_length_a 8.0403(11)
_cell_length_b 13.565(2)
_cell_length_c 14.163(2)
_cell_measurement_reflns_used 9945
_cell_measurement_temperature 296(2)
_cell_measurement_theta_max 27.427
_cell_measurement_theta_min 2.786
_cell_volume 1321.5(3)
_computing_molecular_graphics 'Olex2 (Dolomanov et al., 2009)'
_computing_publication_material 'Olex2 (Dolomanov et al., 2009)'
_computing_structure_refinement 'XL (Sheldrick, 2008)'
_diffrn_ambient_temperature 296.15
_diffrn_detector 'Bruker APEX2 area detector'
_diffrn_detector_area_resol_mean 7.9
_diffrn_detector_type 'CCD area detector'
_diffrn_measured_fraction_theta_full 0.991
_diffrn_measured_fraction_theta_max 0.983
_diffrn_measurement_device 'three-circle diffractometer'
_diffrn_measurement_device_type 'Bruker SMART APEX2 area detector'
_diffrn_measurement_method '\w and \f scans'
_diffrn_radiation_monochromator 'mirror optics'
_diffrn_radiation_probe x-ray
_diffrn_radiation_type MoK\a
_diffrn_radiation_wavelength 0.71073
_diffrn_reflns_av_R_equivalents 0.0491
_diffrn_reflns_av_unetI/netI 0.0422
_diffrn_reflns_Laue_measured_fraction_full 0.991
_diffrn_reflns_Laue_measured_fraction_max 0.983
_diffrn_reflns_limit_h_max 10
_diffrn_reflns_limit_h_min -10
_diffrn_reflns_limit_k_max 17
_diffrn_reflns_limit_k_min -17
_diffrn_reflns_limit_l_max 18
_diffrn_reflns_limit_l_min -18
_diffrn_reflns_number 36562
_diffrn_reflns_point_group_measured_fraction_full 0.991
_diffrn_reflns_point_group_measured_fraction_max 0.983
_diffrn_reflns_theta_full 25.242
_diffrn_reflns_theta_max 27.592
_diffrn_reflns_theta_min 1.642
_diffrn_source 'microfocus sealed X-ray tube'
_diffrn_source_type 'Incoatec I\ms'
_exptl_absorpt_coefficient_mu 12.348
_exptl_absorpt_correction_T_max 0.734
_exptl_absorpt_correction_T_min 0.697
_exptl_absorpt_correction_type multi-scan
_exptl_absorpt_process_details sadabs
_exptl_crystal_colour yellow
_exptl_crystal_density_diffrn 2.614
_exptl_crystal_density_method 'not measured'
_exptl_crystal_description needle
_exptl_crystal_F_000 932
_exptl_crystal_size_max 0.05
_exptl_crystal_size_mid 0.025
_exptl_crystal_size_min 0.025
_refine_diff_density_max 1.832
_refine_diff_density_min -0.998
_refine_diff_density_rms 0.193
_refine_ls_extinction_method none
_refine_ls_goodness_of_fit_ref 1.039
_refine_ls_hydrogen_treatment undef
_refine_ls_matrix_type full
_refine_ls_number_parameters 361
_refine_ls_number_reflns 6024
_refine_ls_number_restraints 0
_refine_ls_restrained_S_all 1.039
_refine_ls_R_factor_all 0.0439
_refine_ls_R_factor_gt 0.0279
_refine_ls_shift/su_max 0.001
_refine_ls_shift/su_mean 0.000
_refine_ls_structure_factor_coef Fsqd
_refine_ls_weighting_details 'w=1/[\s^2^(Fo^2^)+(0.0349P)^2^+1.5747P] where P=(Fo^2^+2Fc^2^)/3'
_refine_ls_weighting_scheme calc
_refine_ls_wR_factor_gt 0.0648
_refine_ls_wR_factor_ref 0.0707
_reflns_Friedel_coverage 0.000
_reflns_number_gt 4747
_reflns_number_total 6024
_reflns_threshold_expression 'I > 2\s(I)'
_cod_data_source_file cg5b01090_si_002.cif
_cod_data_source_block u2ox4
_cod_database_code 4516471
_shelxl_version_number 2014-3
_shelx_space_group_comment
;
The symmetry employed for this shelxl refinement is uniquely defined
by the following loop, which should always be used as a source of
symmetry information in preference to the above space-group names.
They are only intended as comments.
;
_olex2_refinement_description
;
;
_olex2_submission_special_instructions 'No special instructions were received'

loop_
_space_group_symop_operation_xyz
'x, y, z'
'-x, -y, -z'

loop_
_atom_site_label
_atom_site_type_symbol
_atom_site_fract_x
_atom_site_fract_y
_atom_site_fract_z
_atom_site_U_iso_or_equiv
_atom_site_adp_type
_atom_site_occupancy
_atom_site_site_symmetry_order
_atom_site_calc_flag
U1 U 0.10985(3) 0.76130(2) 0.25937(2) 0.01846(7) Uani 1 1 d
U2 U -0.03273(3) 0.76145(2) -0.05084(2) 0.01959(7) Uani 1 1 d
O1 O 0.0725(6) 0.8898(3) 0.2766(3) 0.0297(10) Uani 1 1 d
O2 O 0.1396(6) 0.6307(3) 0.2429(3) 0.0295(10) Uani 1 1 d
O3 O -0.0311(6) 0.8900(3) 0.0393(3) 0.0314(10) Uani 1 1 d
O4 O -0.0390(5) 0.6310(3) -0.1427(3) 0.0263(9) Uani 1 1 d
O5 O -0.2246(5) 0.6726(4) 0.1891(3) 0.0291(10) Uani 1 1 d
O6 O -0.0250(5) 0.7411(3) 0.3913(3) 0.0290(10) Uani 1 1 d
O7 O 0.3265(5) 0.8338(4) 0.4454(3) 0.0322(10) Uani 1 1 d
O8 O 0.4293(6) 0.8492(4) 0.2899(3) 0.0330(10) Uani 1 1 d
O9 O -0.0331(5) 0.6849(3) 0.0730(3) 0.0262(9) Uani 1 1 d
O10 O 0.1580(5) 0.7387(4) 0.0957(3) 0.0283(10) Uani 1 1 d
O11 O -0.3353(5) 0.6719(4) -0.0555(3) 0.0289(10) Uani 1 1 d
O12 O -0.2946(5) 0.7428(4) -0.2009(3) 0.0299(10) Uani 1 1 d
O13 O 0.0419(6) 0.8436(4) -0.1708(3) 0.0359(11) Uani 1 1 d
O14 O 0.2898(5) 0.8396(4) -0.0123(4) 0.0317(10) Uani 1 1 d
O15 O -0.4776(6) 0.6103(4) 0.2182(3) 0.0373(11) Uani 1 1 d
O16 O -0.2571(6) 0.6562(4) 0.4231(4) 0.0441(13) Uani 1 1 d
O17 O 0.6148(6) 0.8806(4) 0.5551(4) 0.0438(12) Uani 1 1 d
O18 O 0.7220(6) 0.8970(4) 0.3892(4) 0.0384(11) Uani 1 1 d
O19 O -0.6378(6) 0.6038(4) -0.1401(4) 0.0389(12) Uani 1 1 d
O20 O -0.5882(6) 0.6582(5) -0.3034(4) 0.0545(15) Uani 1 1 d
O21 O 0.2534(6) 0.9232(4) -0.2217(4) 0.0432(12) Uani 1 1 d
O22 O 0.5082(6) 0.8874(4) -0.0728(4) 0.0391(11) Uani 1 1 d
C1 C -0.3120(8) 0.6512(5) 0.2463(5) 0.0238(13) Uani 1 1 d
C2 C -0.1897(8) 0.6858(5) 0.3637(5) 0.0248(13) Uani 1 1 d
C3 C 0.4981(8) 0.8608(5) 0.4686(5) 0.0273(14) Uani 1 1 d
C4 C 0.5599(8) 0.8715(5) 0.3758(5) 0.0276(14) Uani 1 1 d
C5 C -0.4835(8) 0.6496(5) -0.1322(5) 0.0249(13) Uani 1 1 d
C6 C -0.4555(8) 0.6866(5) -0.2195(5) 0.0291(14) Uani 1 1 d
C7 C 0.2066(9) 0.8808(5) -0.1637(5) 0.0297(14) Uani 1 1 d
C8 C 0.3517(8) 0.8703(5) -0.0769(5) 0.0257(13) Uani 1 1 d
N1 N 0.2634(7) 0.5455(4) 0.0141(4) 0.0330(13) Uani 1 1 d
N2 N 0.6550(8) 0.9497(5) 0.7822(5) 0.0464(16) Uani 1 1 d
N3 N 0.0064(7) 0.9169(5) 0.5905(4) 0.0339(13) Uani 1 1 d
N4 N 0.6145(8) 0.8308(5) 0.1290(4) 0.0396(14) Uani 1 1 d
N5 N 0.3736(7) 0.5381(5) 0.3574(5) 0.0437(15) Uani 1 1 d
N6 N 0.0587(7) 0.5373(5) 0.6662(5) 0.0447(15) Uani 1 1 d
O1W O 0.8175(7) 0.6513(4) 0.6177(4) 0.0504(13) Uani 1 1 d
O2W O 0.2343(7) 0.6562(4) 0.5074(4) 0.0529(14) Uani 1 1 d

loop_
_atom_site_aniso_label
_atom_site_aniso_U_11
_atom_site_aniso_U_22
_atom_site_aniso_U_33
_atom_site_aniso_U_23
_atom_site_aniso_U_13
_atom_site_aniso_U_12
U1 0.01552(11) 0.02374(13) 0.01758(12) 0.01062(9) 0.00649(9) 0.00552(9)
U2 0.01703(12) 0.02464(13) 0.01761(12) 0.01044(10) 0.00648(9) 0.00515(10)
O1 0.031(2) 0.030(2) 0.032(2) 0.014(2) 0.013(2) 0.011(2)
O2 0.030(2) 0.034(3) 0.030(2) 0.018(2) 0.011(2) 0.014(2)
O3 0.034(2) 0.028(2) 0.037(3) 0.015(2) 0.017(2) 0.012(2)
O4 0.026(2) 0.030(2) 0.023(2) 0.0114(19) 0.0114(19) 0.0058(19)
O5 0.023(2) 0.043(3) 0.023(2) 0.016(2) 0.0088(19) 0.009(2)
O6 0.015(2) 0.045(3) 0.022(2) 0.012(2) 0.0070(18) 0.003(2)
O7 0.019(2) 0.048(3) 0.022(2) 0.013(2) 0.0044(18) 0.003(2)
O8 0.022(2) 0.048(3) 0.026(2) 0.018(2) 0.009(2) 0.003(2)
O9 0.021(2) 0.034(2) 0.021(2) 0.0141(19) 0.0067(18) 0.0022(19)
O10 0.020(2) 0.044(3) 0.026(2) 0.020(2) 0.0084(18) 0.009(2)
O11 0.022(2) 0.045(3) 0.026(2) 0.022(2) 0.011(2) 0.008(2)
O12 0.019(2) 0.047(3) 0.033(2) 0.026(2) 0.0098(19) 0.010(2)
O13 0.025(2) 0.047(3) 0.034(3) 0.027(2) 0.004(2) 0.001(2)
O14 0.021(2) 0.045(3) 0.035(3) 0.026(2) 0.009(2) 0.008(2)
O15 0.018(2) 0.062(3) 0.029(2) 0.021(2) 0.007(2) 0.006(2)
O16 0.033(3) 0.067(4) 0.035(3) 0.031(3) 0.013(2) 0.003(3)
O17 0.027(3) 0.068(4) 0.026(3) 0.018(3) 0.002(2) 0.008(2)
O18 0.018(2) 0.052(3) 0.044(3) 0.023(2) 0.010(2) 0.005(2)
O19 0.019(2) 0.057(3) 0.041(3) 0.029(3) 0.008(2) 0.005(2)
O20 0.025(3) 0.093(4) 0.041(3) 0.041(3) 0.001(2) 0.003(3)
O21 0.038(3) 0.059(3) 0.036(3) 0.033(3) 0.014(2) 0.001(2)
O22 0.026(2) 0.048(3) 0.051(3) 0.027(3) 0.020(2) 0.010(2)
C1 0.021(3) 0.027(3) 0.027(3) 0.015(3) 0.012(3) 0.006(3)
C2 0.024(3) 0.036(4) 0.018(3) 0.016(3) 0.007(3) 0.011(3)
C3 0.022(3) 0.030(4) 0.021(3) 0.007(3) 0.005(3) 0.002(3)
C4 0.025(3) 0.030(4) 0.023(3) 0.008(3) 0.010(3) 0.004(3)
C5 0.019(3) 0.030(3) 0.025(3) 0.011(3) 0.009(3) 0.005(3)
C6 0.024(3) 0.041(4) 0.027(3) 0.018(3) 0.011(3) 0.015(3)
C7 0.031(4) 0.029(4) 0.026(3) 0.012(3) 0.013(3) 0.002(3)
C8 0.024(3) 0.023(3) 0.026(3) 0.011(3) 0.008(3) 0.002(3)
N1 0.034(3) 0.028(3) 0.032(3) 0.011(3) 0.009(3) 0.006(2)
N2 0.051(4) 0.052(4) 0.038(3) 0.023(3) 0.022(3) 0.006(3)
N3 0.027(3) 0.038(3) 0.028(3) 0.012(3) 0.004(2) 0.004(3)
N4 0.050(4) 0.041(4) 0.029(3) 0.017(3) 0.011(3) 0.018(3)
N5 0.025(3) 0.060(4) 0.057(4) 0.038(3) 0.017(3) 0.011(3)
N6 0.026(3) 0.060(4) 0.042(4) 0.020(3) 0.012(3) 0.006(3)
O1W 0.067(4) 0.049(3) 0.039(3) 0.025(3) 0.018(3) 0.016(3)
O2W 0.063(4) 0.046(3) 0.036(3) 0.021(3) 0.002(3) 0.005(3)

loop_
_atom_type_symbol
_atom_type_description
_atom_type_scat_dispersion_real
_atom_type_scat_dispersion_imag
_atom_type_scat_source
C C 0.0033 0.0016 'International Tables Vol C Tables 4.2.6.8 and 6.1.1.4'
N N 0.0061 0.0033 'International Tables Vol C Tables 4.2.6.8 and 6.1.1.4'
O O 0.0106 0.0060 'International Tables Vol C Tables 4.2.6.8 and 6.1.1.4'
U U -9.6767 9.6646 'International Tables Vol C Tables 4.2.6.8 and 6.1.1.4'

loop_
_geom_angle_atom_site_label_1
_geom_angle_atom_site_label_2
_geom_angle_atom_site_label_3
_geom_angle
O1 U1 O2 177.87(18)
O1 U1 O5 87.78(17)
O1 U1 O6 92.32(16)
O1 U1 O7 93.82(17)
O1 U1 O8 89.31(17)
O1 U1 O9 93.26(17)
O1 U1 O10 92.59(17)
O2 U1 O5 90.36(17)
O2 U1 O6 85.93(16)
O2 U1 O7 86.51(17)
O2 U1 O8 92.73(17)
O2 U1 O9 86.87(17)
O2 U1 O10 88.76(17)
O6 U1 O5 63.87(12)
O7 U1 O5 128.24(13)
O7 U1 O6 64.37(13)
O8 U1 O5 167.39(13)
O8 U1 O6 128.54(13)
O8 U1 O7 64.20(14)
O9 U1 O5 64.39(13)
O9 U1 O6 127.64(13)
O9 U1 O7 165.75(13)
O9 U1 O8 103.56(13)
O9 U1 O10 35.87(13)
O10 U1 O5 100.19(13)
O10 U1 O6 163.11(14)
O10 U1 O7 131.31(13)
O10 U1 O8 67.69(14)
O3 U2 O4 178.91(17)
O3 U2 O9 92.24(17)
O3 U2 O10 90.72(17)
O3 U2 O11 89.24(17)
O3 U2 O12 94.17(17)
O3 U2 O13 91.56(17)
O3 U2 O14 90.59(17)
O4 U2 O9 87.75(16)
O4 U2 O10 89.91(16)
O4 U2 O11 89.76(16)
O4 U2 O12 84.98(16)
O4 U2 O13 88.70(17)
O4 U2 O14 90.48(17)
O9 U2 O10 35.79(13)
O9 U2 O11 64.58(13)
O9 U2 O12 128.35(13)
O9 U2 O13 166.65(14)
O9 U2 O14 102.55(13)
O10 U2 O11 100.30(13)
O10 U2 O12 163.75(14)
O10 U2 O13 131.38(14)
O10 U2 O14 66.80(14)
O11 U2 O12 64.33(13)
O11 U2 O13 128.28(13)
O13 U2 O12 64.04(13)
O14 U2 O11 167.10(14)
O14 U2 O12 128.52(14)
O14 U2 O13 64.61(14)
C1 O5 U1 123.2(4)
C2 O6 U1 122.2(3)
C3 O7 U1 122.1(4)
C4 O8 U1 122.6(4)
U2 O9 U1 131.66(18)
O10 O9 U1 74.1(2)
O10 O9 U2 74.6(2)
U1 O10 U2 125.48(16)
O9 O10 U1 70.0(2)
O9 O10 U2 69.6(2)
C5 O11 U2 123.0(4)
C6 O12 U2 121.5(4)
C7 O13 U2 121.6(4)
C8 O14 U2 123.0(4)
O5 C1 C2 113.7(5)
O15 C1 O5 127.1(6)
O15 C1 C2 119.2(5)
O6 C2 C1 116.0(5)
O16 C2 O6 124.9(5)
O16 C2 C1 119.1(5)
O7 C3 C4 114.1(5)
O17 C3 O7 126.6(6)
O17 C3 C4 119.2(5)
O8 C4 C3 114.3(5)
O18 C4 O8 125.9(6)
O18 C4 C3 119.7(6)
O11 C5 C6 114.0(5)
O19 C5 O11 126.1(6)
O19 C5 C6 119.8(5)
O12 C6 C5 116.3(5)
O20 C6 O12 124.4(6)
O20 C6 C5 119.3(6)
O13 C7 C8 115.7(5)
O21 C7 O13 124.8(6)
O21 C7 C8 119.5(6)
O14 C8 C7 113.6(5)
O22 C8 O14 124.9(6)
O22 C8 C7 121.5(6)

loop_
_geom_bond_atom_site_label_1
_geom_bond_atom_site_label_2
_geom_bond_distance
U1 O1 1.778(4)
U1 O2 1.783(4)
U1 O5 2.463(4)
U1 O6 2.457(4)
U1 O7 2.456(4)
U1 O8 2.443(4)
U1 O9 2.323(4)
U1 O10 2.379(4)
U2 O3 1.773(4)
U2 O4 1.787(4)
U2 O9 2.322(4)
U2 O10 2.389(4)
U2 O11 2.450(4)
U2 O12 2.461(4)
U2 O13 2.454(4)
U2 O14 2.416(4)
O5 C1 1.268(7)
O6 C2 1.254(7)
O7 C3 1.269(7)
O8 C4 1.271(7)
O9 O10 1.449(5)
O11 C5 1.277(7)
O12 C6 1.261(7)
O13 C7 1.277(7)
O14 C8 1.292(7)
O15 C1 1.223(7)
O16 C2 1.240(7)
O17 C3 1.231(7)
O18 C4 1.219(7)
O19 C5 1.221(7)
O20 C6 1.242(7)
O21 C7 1.240(7)
O22 C8 1.212(7)
C1 C2 1.538(8)
C3 C4 1.561(8)
C5 C6 1.533(8)
C7 C8 1.525(9)

loop_
_geom_torsion_atom_site_label_1
_geom_torsion_atom_site_label_2
_geom_torsion_atom_site_label_3
_geom_torsion_atom_site_label_4
_geom_torsion
U1 O5 C1 O15 177.9(5)
U1 O5 C1 C2 0.0(7)
U1 O6 C2 O16 166.5(5)
U1 O6 C2 C1 -12.0(7)
U1 O7 C3 O17 -167.5(5)
U1 O7 C3 C4 14.1(7)
U1 O8 C4 O18 166.4(5)
U1 O8 C4 C3 -11.9(7)
U1 O9 O10 U2 -142.63(15)
U2 O9 O10 U1 142.63(15)
U2 O11 C5 O19 178.8(5)
U2 O11 C5 C6 -1.5(7)
U2 O12 C6 O20 -167.2(5)
U2 O12 C6 C5 11.2(7)
U2 O13 C7 O21 180.0(5)
U2 O13 C7 C8 0.3(7)
U2 O14 C8 O22 -163.6(5)
U2 O14 C8 C7 14.8(7)
O5 C1 C2 O6 7.7(8)
O5 C1 C2 O16 -170.8(6)
O7 C3 C4 O8 -1.5(8)
O7 C3 C4 O18 -179.9(6)
O11 C5 C6 O12 -6.3(8)
O11 C5 C6 O20 172.1(6)
O13 C7 C8 O14 -9.5(8)
O13 C7 C8 O22 169.1(6)
O15 C1 C2 O6 -170.4(6)
O15 C1 C2 O16 11.0(9)
O17 C3 C4 O8 179.9(6)
O17 C3 C4 O18 1.5(9)
O19 C5 C6 O12 173.4(6)
O19 C5 C6 O20 -8.1(9)
O21 C7 C8 O14 170.8(6)
O21 C7 C8 O22 -10.7(9)
